data_7209486
loop_
_publ_author_name
'Huppertz, H.'

_publ_section_title
;
 beta-(Ca B4 O7): a new polymorph synthesized under
 high-pressure/high-temperature conditions
;
_journal_name_full
;
Zeitschrift fuer Naturforschung, Teil B. Anorganische Chemie, Organische
 Chemie (42,1987-)
;
_journal_page_first 257
_journal_page_last 265
_journal_volume 58
_journal_year 2003
_chemical_formula_sum 'B4 Ca O7'
_chemical_name_systematic 'Ca (B4 O7)'
_space_group_IT_number 31
_symmetry_space_group_name_Hall 'P 2ac -2'
_symmetry_space_group_name_H-M 'P m n 21'
_cell_angle_alpha 90
_cell_angle_beta 90
_cell_angle_gamma 90
_cell_formula_units_Z 2
_cell_length_a 10.584
_cell_length_b 4.3694
_cell_length_c 4.1935
_cell_volume 193.931
_citation_journal_id_ASTM ZNBSEN
_cod_data_source_file boron4-x_19.cif
_cod_data_source_block B4Ca1O7
_cod_original_cell_volume 193.9315
_cod_original_formula_sum 'B4 Ca1 O7'
_cod_database_code 7209486

loop_
_symmetry_equiv_pos_as_xyz
x,y,z
-x+1/2,-y,z+1/2
-x,y,z
x+1/2,-y,z+1/2

loop_
_atom_site_label
_atom_site_type_symbol
_atom_site_fract_x
_atom_site_fract_y
_atom_site_fract_z
_atom_site_occupancy
_atom_site_U_iso_or_equiv
O4 O-2 0 0.2151 -0.7018 1 0.0
O2 O-2 0.13658 0.6488 -0.6677 1 0.0
O3 O-2 0.13361 0.2773 -0.2503 1 0.0
B2 B+3 0.2504 0.8215 -0.6144 1 0.0
O1 O-2 0.22521 0.1375 0.2453 1 0.0
B1 B+3 0.1206 0.3264 -0.5893 1 0.0
Ca1 Ca+2 0 0.80025 -0.1032 1 0.0
